data_4505291
loop_
_publ_author_name
'Hendi, Mukta S.'
'Hooter, Paul'
'Davis, Raymond E.'
'Lynch, Vincent M.'
'Wheeler, Kraig A.'

_publ_section_title
;
 Structural Studies of Enantiomers, Racemates, and
 Quasiracemates:&#x2009;N-(4-Methylbenzoyl)methylbenzylamine
 andN-(4-Nitrobenzoyl)methylbenzylamine
;
_journal_issue 1
_journal_name_full 'Crystal Growth &amp; Design'
_journal_page_first 95
_journal_paper_doi 10.1021/cg0341353
_journal_volume 4
_journal_year 2004
_chemical_formula_sum 'C16 H17 N O'
_chemical_formula_weight 239.31
_chemical_name_systematic
;
 (rac)-N-(4-Methylbenzoyl)-a-methylbenzylamine
;
_space_group_IT_number 29
_symmetry_cell_setting orthorhombic
_symmetry_space_group_name_Hall 'P 2c -2ac'
_symmetry_space_group_name_H-M 'P c a 21'
_atom_sites_solution_hydrogens geom
_atom_sites_solution_primary direct
_atom_sites_solution_secondary difmap
_audit_creation_method SHELXL-97
_cell_angle_alpha 90.00
_cell_angle_beta 90.00
_cell_angle_gamma 90.00
_cell_formula_units_Z 8
_cell_length_a 12.3320(10)
_cell_length_b 9.7310(10)
_cell_length_c 22.9260(10)
_cell_measurement_temperature 298(2)
_cell_volume 2751.2(4)
_computing_structure_refinement 'SHELXL-97 (Sheldrick, 1997)'
_computing_structure_solution 'SHELXS-97 (Sheldrick, 1990)'
_diffrn_ambient_temperature 298(2)
_diffrn_measured_fraction_theta_full 0.411
_diffrn_measured_fraction_theta_max 0.411
_diffrn_radiation_monochromator graphite
_diffrn_radiation_source 'fine-focus sealed tube'
_diffrn_radiation_type MoK\a
_diffrn_radiation_wavelength 0.71073
_diffrn_reflns_av_R_equivalents 0.0000
_diffrn_reflns_av_sigmaI/netI 0.0245
_diffrn_reflns_limit_h_max 9
_diffrn_reflns_limit_h_min 0
_diffrn_reflns_limit_k_max 6
_diffrn_reflns_limit_k_min 0
_diffrn_reflns_limit_l_max 2
_diffrn_reflns_limit_l_min -19
_diffrn_reflns_number 1350
_diffrn_reflns_theta_full 26.71
_diffrn_reflns_theta_max 26.71
_diffrn_reflns_theta_min 2.09
_diffrn_standards_interval_count 97
_diffrn_standards_number 3
_exptl_absorpt_coefficient_mu 0.072
_exptl_crystal_colour colorless
_exptl_crystal_density_diffrn 1.156
_exptl_crystal_density_method 'not measured'
_exptl_crystal_description block
_exptl_crystal_F_000 1024
_exptl_crystal_size_max 0.79
_exptl_crystal_size_mid 0.36
_exptl_crystal_size_min 0.32
_refine_diff_density_max 0.122
_refine_diff_density_min -0.129
_refine_diff_density_rms 0.033
_refine_ls_abs_structure_details 'Flack H D (1983), Acta Cryst. A39, 876-881'
_refine_ls_abs_structure_Flack 1(3)
_refine_ls_extinction_method none
_refine_ls_goodness_of_fit_ref 1.110
_refine_ls_hydrogen_treatment mixed
_refine_ls_matrix_type full
_refine_ls_number_parameters 337
_refine_ls_number_reflns 1350
_refine_ls_number_restraints 1
_refine_ls_restrained_S_all 1.110
_refine_ls_R_factor_all 0.0488
_refine_ls_R_factor_gt 0.0336
_refine_ls_shift/su_max 0.000
_refine_ls_shift/su_mean 0.000
_refine_ls_structure_factor_coef Fsqd
_refine_ls_weighting_details 'calc w=1/[\s^2^(Fo^2^)+(0.0346P)^2^+0.8495P] where P=(Fo^2^+2Fc^2^)/3'
_refine_ls_weighting_scheme calc
_refine_ls_wR_factor_gt 0.0752
_refine_ls_wR_factor_ref 0.0866
_reflns_number_gt 1115
_reflns_number_total 1350
_reflns_threshold_expression >2sigma(I)
_cod_data_source_file cg0341353si20030718_015021.cif
_cod_data_source_block S:cmpd_rac-1
_cod_original_sg_symbol_H-M Pca21
_cod_database_code 4505291

loop_
_symmetry_equiv_pos_as_xyz
'x, y, z'
'-x, -y, z+1/2'
'-x+1/2, y, z+1/2'
'x+1/2, -y, z'

loop_
_atom_site_label
_atom_site_type_symbol
_atom_site_fract_x
_atom_site_fract_y
_atom_site_fract_z
_atom_site_U_iso_or_equiv
_atom_site_adp_type
_atom_site_occupancy
_atom_site_symmetry_multiplicity
_atom_site_calc_flag
_atom_site_refinement_flags
O1A O 0.5042(3) 0.7083(5) 0.2893(2) 0.0878(16) Uani 1 1 d .
N1A N 0.5763(4) 0.5041(8) 0.3161(2) 0.0574(15) Uani 1 1 d .
C1A C 0.3390(6) 0.3885(7) 0.1431(3) 0.0687(19) Uani 1 1 d .
C2A C 0.4331(5) 0.3324(6) 0.1634(3) 0.0689(17) Uani 1 1 d .
H2A H 0.4592 0.2499 0.1463 0.083 Uiso 1 1 calc R
C3A C 0.4911(5) 0.3918(7) 0.2078(3) 0.0587(17) Uani 1 1 d .
H3A H 0.5557 0.3493 0.2212 0.070 Uiso 1 1 calc R
C4A C 0.4564(5) 0.5131(7) 0.2331(3) 0.0540(16) Uani 1 1 d .
C5A C 0.3634(6) 0.5731(7) 0.2110(3) 0.078(2) Uani 1 1 d .
H5A H 0.3390 0.6582 0.2264 0.093 Uiso 1 1 calc R
C6A C 0.3053(6) 0.5105(8) 0.1665(3) 0.080(2) Uani 1 1 d .
H6A H 0.2413 0.5530 0.1522 0.095 Uiso 1 1 calc R
C7A C 0.5144(5) 0.5849(8) 0.2817(3) 0.0604(19) Uani 1 1 d .
C8A C 0.6444(5) 0.5584(6) 0.3629(3) 0.0638(17) Uani 1 1 d .
H8A H 0.6443 0.6609 0.3594 0.077 Uiso 1 1 calc R
C9A C 0.7601(5) 0.5099(7) 0.3539(3) 0.092(2) Uani 1 1 d .
H9A1 H 0.7631 0.4097 0.3579 0.138 Uiso 1 1 calc R
H9A2 H 0.8072 0.5524 0.3832 0.138 Uiso 1 1 calc R
H9A3 H 0.7846 0.5362 0.3148 0.138 Uiso 1 1 calc R
C10A C 0.5972(6) 0.5223(7) 0.4221(3) 0.0663(19) Uani 1 1 d .
C11A C 0.6376(7) 0.4213(9) 0.4567(4) 0.102(3) Uani 1 1 d .
H11A H 0.6982 0.3705 0.4430 0.122 Uiso 1 1 calc R
C12A C 0.5955(11) 0.3881(12) 0.5108(5) 0.142(4) Uani 1 1 d .
H12A H 0.6277 0.3184 0.5341 0.171 Uiso 1 1 calc R
C13A C 0.5075(11) 0.4573(18) 0.5294(5) 0.144(5) Uani 1 1 d .
H13A H 0.4760 0.4341 0.5659 0.173 Uiso 1 1 calc R
C14A C 0.4632(9) 0.5587(15) 0.4973(6) 0.146(4) Uani 1 1 d .
H14A H 0.4012 0.6064 0.5113 0.176 Uiso 1 1 calc R
C15A C 0.5095(6) 0.5946(9) 0.4422(4) 0.105(3) Uani 1 1 d .
H15A H 0.4799 0.6677 0.4199 0.126 Uiso 1 1 calc R
C16A C 0.2737(6) 0.3201(7) 0.0946(3) 0.108(3) Uani 1 1 d .
H16A H 0.1999 0.3018 0.1084 0.162 Uiso 1 1 calc R
H16B H 0.3085 0.2335 0.0835 0.162 Uiso 1 1 calc R
H16C H 0.2707 0.3813 0.0607 0.162 Uiso 1 1 calc R
O1B O 0.5949(3) 0.2073(5) 0.3170(2) 0.0691(14) Uani 1 1 d .
N1B N 0.5884(5) -0.0168(7) 0.2928(2) 0.0623(16) Uani 1 1 d .
C1B C 0.2745(6) 0.0505(8) 0.4346(3) 0.0670(18) Uani 1 1 d .
C2B C 0.3046(6) -0.0546(7) 0.3988(3) 0.0738(19) Uani 1 1 d .
H2B H 0.2626 -0.1364 0.3983 0.089 Uiso 1 1 calc R
C3B C 0.3946(6) -0.0455(6) 0.3631(3) 0.0668(18) Uani 1 1 d .
H3B H 0.4139 -0.1210 0.3390 0.080 Uiso 1 1 calc R
C4B C 0.4569(5) 0.0727(7) 0.3623(3) 0.0567(15) Uani 1 1 d .
C5B C 0.4278(6) 0.1782(6) 0.3990(3) 0.0711(18) Uani 1 1 d .
H5B H 0.4703 0.2596 0.4003 0.085 Uiso 1 1 calc R
C6B C 0.3372(6) 0.1667(7) 0.4342(3) 0.078(2) Uani 1 1 d .
H6B H 0.3179 0.2414 0.4587 0.093 Uiso 1 1 calc R
C7B C 0.5531(5) 0.0934(9) 0.3223(3) 0.0534(18) Uani 1 1 d .
C8B C 0.6774(5) -0.0079(7) 0.2510(3) 0.0724(19) Uani 1 1 d .
H8B H 0.7239 0.0724 0.2616 0.087 Uiso 1 1 calc R
C9B C 0.7464(5) -0.1397(6) 0.2551(4) 0.088(2) Uani 1 1 d .
H9B1 H 0.7707 -0.1526 0.2954 0.132 Uiso 1 1 calc R
H9B2 H 0.8097 -0.1312 0.2294 0.132 Uiso 1 1 calc R
H9B3 H 0.7028 -0.2189 0.2430 0.132 Uiso 1 1 calc R
C10B C 0.6365(6) 0.0122(7) 0.1892(3) 0.0644(18) Uani 1 1 d .
C11B C 0.5483(6) -0.0587(7) 0.1681(3) 0.083(2) Uani 1 1 d .
H11B H 0.5083 -0.1175 0.1933 0.100 Uiso 1 1 calc R
C12B C 0.5174(7) -0.0447(9) 0.1101(4) 0.099(3) Uani 1 1 d .
H12B H 0.4564 -0.0933 0.0954 0.118 Uiso 1 1 calc R
C13B C 0.5760(8) 0.0400(10) 0.0744(4) 0.102(3) Uani 1 1 d .
H13B H 0.5557 0.0489 0.0346 0.123 Uiso 1 1 calc R
C14B C 0.6627(7) 0.1116(9) 0.0947(4) 0.103(3) Uani 1 1 d .
H14B H 0.7027 0.1701 0.0695 0.124 Uiso 1 1 calc R
C15B C 0.6916(6) 0.0983(7) 0.1521(4) 0.084(2) Uani 1 1 d .
H15B H 0.7512 0.1498 0.1666 0.101 Uiso 1 1 calc R
C16B C 0.1731(5) 0.0420(7) 0.4720(3) 0.094(2) Uani 1 1 d .
H16D H 0.1902 0.0717 0.5118 0.142 Uiso 1 1 calc R
H16E H 0.1468 -0.0530 0.4727 0.142 Uiso 1 1 calc R
H16F H 0.1170 0.1019 0.4556 0.142 Uiso 1 1 calc R
HN1A H 0.567(4) 0.408(6) 0.314(2) 0.05(2) Uiso 1 1 d .
HN2A H 0.556(5) -0.094(7) 0.295(3) 0.09(3) Uiso 1 1 d .

loop_
_atom_site_aniso_label
_atom_site_aniso_U_11
_atom_site_aniso_U_22
_atom_site_aniso_U_33
_atom_site_aniso_U_23
_atom_site_aniso_U_13
_atom_site_aniso_U_12
O1A 0.122(3) 0.023(4) 0.119(4) -0.019(3) -0.016(3) 0.008(3)
N1A 0.085(4) 0.023(5) 0.065(4) -0.008(3) -0.003(3) -0.004(3)
C1A 0.079(5) 0.065(6) 0.062(4) -0.002(4) -0.009(4) -0.009(4)
C2A 0.073(5) 0.064(5) 0.070(4) -0.015(4) 0.000(4) 0.002(4)
C3A 0.070(4) 0.048(6) 0.058(4) -0.005(3) -0.001(3) 0.003(3)
C4A 0.064(5) 0.032(5) 0.066(4) -0.002(3) 0.001(3) -0.002(3)
C5A 0.096(6) 0.061(5) 0.076(5) -0.009(4) -0.010(4) 0.016(4)
C6A 0.088(5) 0.081(6) 0.070(5) 0.002(5) -0.018(4) 0.017(4)
C7A 0.077(5) 0.039(6) 0.066(5) 0.002(4) 0.006(4) -0.004(4)
C8A 0.065(5) 0.055(5) 0.072(4) -0.013(4) 0.003(4) -0.010(3)
C9A 0.082(6) 0.106(6) 0.088(5) -0.020(5) 0.009(4) -0.003(4)
C10A 0.064(5) 0.063(6) 0.072(5) -0.028(4) -0.004(4) -0.012(4)
C11A 0.131(7) 0.093(7) 0.082(7) 0.001(5) -0.017(6) 0.007(5)
C12A 0.171(11) 0.165(12) 0.092(8) 0.035(7) -0.023(8) -0.042(9)
C13A 0.109(10) 0.231(17) 0.093(8) -0.018(10) -0.001(8) -0.069(9)
C14A 0.084(7) 0.234(13) 0.121(10) -0.043(10) 0.004(8) -0.004(8)
C15A 0.077(6) 0.139(8) 0.099(7) -0.025(6) 0.004(5) 0.014(5)
C16A 0.119(6) 0.112(6) 0.093(6) -0.012(5) -0.038(5) -0.012(5)
O1B 0.093(3) 0.018(4) 0.096(3) -0.009(3) -0.006(3) -0.002(2)
N1B 0.076(4) 0.032(5) 0.079(4) -0.015(4) -0.003(3) -0.001(4)
C1B 0.078(5) 0.057(6) 0.066(5) -0.004(4) -0.012(4) -0.004(4)
C2B 0.090(5) 0.043(5) 0.089(5) 0.000(4) -0.012(5) -0.007(4)
C3B 0.082(5) 0.044(6) 0.074(5) -0.004(4) -0.001(5) 0.002(4)
C4B 0.068(4) 0.045(5) 0.057(4) 0.003(4) -0.011(4) 0.001(4)
C5B 0.092(5) 0.049(5) 0.072(5) -0.021(4) -0.001(4) -0.001(4)
C6B 0.100(6) 0.061(6) 0.073(5) -0.025(4) 0.002(4) 0.009(4)
C7B 0.079(5) 0.022(8) 0.059(4) -0.007(4) -0.027(4) 0.012(4)
C8B 0.070(5) 0.051(5) 0.096(6) -0.017(4) -0.007(5) -0.002(3)
C9B 0.083(4) 0.067(5) 0.115(6) -0.023(4) -0.022(4) 0.026(4)
C10B 0.071(5) 0.050(5) 0.072(5) -0.012(4) 0.001(4) 0.006(4)
C11B 0.101(6) 0.075(6) 0.074(5) -0.006(4) -0.016(5) -0.007(4)
C12B 0.095(6) 0.107(8) 0.094(7) -0.028(6) -0.012(6) 0.000(5)
C13B 0.107(8) 0.125(9) 0.075(6) -0.009(6) -0.007(6) 0.031(6)
C14B 0.090(7) 0.125(8) 0.095(7) 0.019(5) 0.014(5) 0.004(5)
C15B 0.075(5) 0.091(7) 0.085(6) -0.003(5) -0.002(4) 0.001(4)
C16B 0.086(6) 0.107(6) 0.090(5) -0.002(4) 0.008(5) -0.011(4)

loop_
_atom_type_symbol
_atom_type_description
_atom_type_scat_dispersion_real
_atom_type_scat_dispersion_imag
_atom_type_scat_source
C C 0.0033 0.0016 'International Tables Vol C Tables 4.2.6.8 and 6.1.1.4'
H H 0.0000 0.0000 'International Tables Vol C Tables 4.2.6.8 and 6.1.1.4'
N N 0.0061 0.0033 'International Tables Vol C Tables 4.2.6.8 and 6.1.1.4'
O O 0.0106 0.0060 'International Tables Vol C Tables 4.2.6.8 and 6.1.1.4'

loop_
_geom_angle_atom_site_label_1
_geom_angle_atom_site_label_2
_geom_angle_atom_site_label_3
_geom_angle
C7A N1A C8A 122.9(6)
C2A C1A C6A 118.2(6)
C2A C1A C16A 121.5(7)
C6A C1A C16A 120.3(7)
C1A C2A C3A 121.9(6)
C2A C3A C4A 120.7(6)
C3A C4A C5A 117.5(6)
C3A C4A C7A 124.3(6)
C5A C4A C7A 118.2(6)
C4A C5A C6A 120.8(6)
C1A C6A C5A 120.9(6)
O1A C7A N1A 123.2(7)
O1A C7A C4A 121.1(7)
N1A C7A C4A 115.7(7)
N1A C8A C9A 109.1(5)
N1A C8A C10A 110.6(4)
C9A C8A C10A 114.2(6)
C11A C10A C15A 117.6(7)
C11A C10A C8A 123.4(7)
C15A C10A C8A 119.1(8)
C10A C11A C12A 123.8(9)
C13A C12A C11A 118.0(12)
C14A C13A C12A 121.4(13)
C13A C14A C15A 120.0(11)
C10A C15A C14A 119.2(9)
C7B N1B C8B 121.9(7)
C2B C1B C6B 117.4(7)
C2B C1B C16B 121.6(7)
C6B C1B C16B 120.9(7)
C1B C2B C3B 121.9(6)
C2B C3B C4B 120.5(6)
C5B C4B C3B 117.9(6)
C5B C4B C7B 118.5(6)
C3B C4B C7B 123.6(7)
C4B C5B C6B 120.5(6)
C1B C6B C5B 121.9(6)
O1B C7B N1B 122.4(8)
O1B C7B C4B 120.6(7)
N1B C7B C4B 117.0(7)
N1B C8B C10B 111.9(5)
N1B C8B C9B 109.0(6)
C10B C8B C9B 110.4(6)
C15B C10B C11B 118.6(7)
C15B C10B C8B 119.6(7)
C11B C10B C8B 121.7(7)
C10B C11B C12B 120.2(8)
C13B C12B C11B 119.1(8)
C14B C13B C12B 121.3(9)
C13B C14B C15B 119.1(8)
C14B C15B C10B 121.6(7)

loop_
_geom_bond_atom_site_label_1
_geom_bond_atom_site_label_2
_geom_bond_distance
O1A C7A 1.220(7)
N1A C7A 1.351(7)
N1A C8A 1.461(7)
C1A C2A 1.364(8)
C1A C6A 1.368(8)
C1A C16A 1.527(9)
C2A C3A 1.370(8)
C3A C4A 1.383(7)
C4A C5A 1.384(8)
C4A C7A 1.497(8)
C5A C6A 1.386(9)
C8A C9A 1.516(8)
C8A C10A 1.517(9)
C10A C11A 1.359(9)
C10A C15A 1.370(9)
C11A C12A 1.381(12)
C12A C13A 1.347(15)
C13A C14A 1.347(14)
C14A C15A 1.428(14)
O1B C7B 1.229(6)
N1B C7B 1.340(8)
N1B C8B 1.460(8)
C1B C2B 1.364(8)
C1B C6B 1.370(8)
C1B C16B 1.517(9)
C2B C3B 1.381(8)
C3B C4B 1.384(7)
C4B C5B 1.375(7)
C4B C7B 1.513(9)
C5B C6B 1.382(8)
C8B C10B 1.516(9)
C8B C9B 1.542(8)
C10B C15B 1.373(9)
C10B C11B 1.377(8)
C11B C12B 1.390(11)
C12B C13B 1.368(10)
C13B C14B 1.358(10)
C14B C15B 1.369(10)
